data_4326106
loop_
_publ_author_name
'Theeranun Siritanon'
'Jun Li'
'Judith K. Stalick'
'Robin T. Macaluso'
'Arthur W. Sleight'
'M. A. Subramanian'

_publ_contact_author_address
;
      Gilbert 153, Department of Chemistry
      Oregon State University 
      Corvallis, OR 97331
      USA
;
_publ_contact_author_email Mas.Subramanian@oregonstate.edu
_publ_contact_author_fax 541-737-2062
_publ_contact_author_name 'Subramanian, M.A.'
_publ_contact_author_phone 541-737-8235
_publ_section_title
;
 CsTe2O6-x: Novel Mixed-Valence Tellurium Oxides with Framework-Deficient
 Pyrochlore-Related Structure
;
_journal_name_full 'Inorganic Chemistry'
_journal_page_first 8494
_journal_page_last 8501
_journal_paper_doi 10.1021/ic2010375
_journal_volume 50
_journal_year 2011
_chemical_formula_moiety 'Cs O5.82 Te2'
_chemical_formula_sum 'Cs O5.82 Te2'
_chemical_formula_weight 481.22
_chemical_name_systematic 'Cesium Tellurium Oxide'
_space_group_IT_number 227
_symmetry_cell_setting cubic
_symmetry_space_group_name_Hall '-F 4vw 2vw 3'
_symmetry_space_group_name_H-M 'F d -3 m :2'
_cell_angle_alpha 90.0
_cell_angle_beta 90.0
_cell_angle_gamma 90.0
_cell_formula_units_Z 8
_cell_length_a 10.3410(1)
_cell_length_b 10.3410(1)
_cell_length_c 10.3410(1)
_cell_measurement_reflns_used 2605
_cell_measurement_temperature 298(2)
_cell_measurement_theta_max 83.875
_cell_measurement_theta_min 1.5
_cell_volume 1105.828(19)
_diffrn_ambient_temperature 298(2)
_diffrn_measured_fraction_theta_full 0.996
_diffrn_measured_fraction_theta_max 0.996
_diffrn_measurement_device_type '32 He-3 detectors at 5 degree intervals'
_diffrn_measurement_method 'scan from 0 to 167 degree 2Theta w/ step size 0.05'
_diffrn_radiation_monochromator Cu(311)
_diffrn_radiation_probe neutron
_diffrn_radiation_source neutron
_diffrn_radiation_type neutron
_diffrn_radiation_wavelength 1.5401(1)
_diffrn_reflns_av_R_equivalents 0.0174
_diffrn_reflns_av_sigmaI/netI 0.0097
_diffrn_reflns_limit_h_max 13
_diffrn_reflns_limit_h_min -13
_diffrn_reflns_limit_k_max 13
_diffrn_reflns_limit_k_min -13
_diffrn_reflns_limit_l_max 13
_diffrn_reflns_limit_l_min -13
_diffrn_reflns_number 3139
_diffrn_reflns_theta_full 83.875
_diffrn_reflns_theta_max 83.875
_diffrn_reflns_theta_min 1.50
_diffrn_standards_decay_% 60
_diffrn_standards_interval_count 100
_diffrn_standards_interval_time 10
_diffrn_standards_number 3139
_exptl_absorpt_coefficient_mu 0.12
_exptl_absorpt_correction_type none
_exptl_crystal_colour red
_exptl_crystal_density_diffrn 5.759
_exptl_crystal_description powder
_exptl_crystal_size_max 0.00
_exptl_crystal_size_mid 0.00
_exptl_crystal_size_min 0.00
_pd_phase_name 'CsTe2O5.8  NIST Powder Neutron'
_refine_diff_density_max 1.124
_refine_diff_density_min -1.345
_refine_diff_density_rms 0.205
_refine_ls_extinction_expression Fc^*^=kFc[1+0.001xFc^2^\l^3^/sin(2\q)]^-1/4^
_refine_ls_goodness_of_fit_ref 1.540
_refine_ls_matrix_type full
_refine_ls_number_parameters 30
_refine_ls_number_reflns 2605
_refine_ls_number_restraints 0
_refine_ls_restrained_S_all 1.540
_refine_ls_R_factor_all 0.0642
_refine_ls_R_factor_gt 0.0623
_refine_ls_shift/su_max 0.050
_refine_ls_shift/su_mean 0.020
_refine_ls_structure_factor_coef Fsqd
_refine_ls_weighting_details 'calc w=1/[\s^2^(Fo^2^)+(0.0194P)^2^+12.3806P] where P=(Fo^2^+2Fc^2^)/3'
_refine_ls_weighting_scheme calc
_refine_ls_wR_factor_gt 0.0711
_refine_ls_wR_factor_ref 0.0819
_reflns_number_gt 2605
_reflns_number_total 2605
_reflns_threshold_expression >2sigma(I)
_cod_data_source_file ic2010375_si_002_5.cif
_cod_data_source_block cubic_CSTE2O5.8_PowderNeutron_publ
_cod_original_cell_volume 1105.83(5)
_cod_original_sg_symbol_H-M 'F d -3 m'
_cod_database_code 4326106
_cod_depositor_comments
;
 Moving _atom_type_scat_length_neutron, _atom_type_scat_source
 data item into the _atom_type. Removing the atom type prefix
 from the _atom_type_scat_length_neutron values.

 Antanas Vaitkus,
 2017-01-11
;

loop_
_symmetry_equiv_pos_site_id
_symmetry_equiv_pos_as_xyz
1 +x,+y,+z
2 +z,+x,+y
3 +y,+z,+x
4 +x+1/4,+y+1/4,-z
5 -z,+x+1/4,+y+1/4
6 +y+1/4,-z,+x+1/4
7 -z+1/4,+x+1/2,-y+3/4
8 -y+3/4,-z+1/4,+x+1/2
9 +y+1/2,-z+1/4,-x+3/4
10 -x+3/4,+y+1/2,-z+1/4
11 -z+1/4,-x+3/4,+y+1/2
12 +x+1/2,-y+3/4,-z+1/4
13 +y,+x,+z
14 +z,+y,+x
15 +x,+z,+y
16 +y+1/4,+x+1/4,-z
17 -z,+y+1/4,+x+1/4
18 +x+1/4,-z,+y+1/4
19 -z+1/4,+y+1/2,-x+3/4
20 -x+3/4,-z+1/4,+y+1/2
21 +x+1/2,-z+1/4,-y+3/4
22 -y+3/4,+x+1/2,-z+1/4
23 -z+1/4,-y+3/4,+x+1/2
24 +y+1/2,-x+3/4,-z+1/4
-1 -x,-y,-z
-2 -z,-x,-y
-3 -y,-z,-x
-4 -x+3/4,-y+3/4,+z
-5 +z,-x+3/4,-y+3/4
-6 -y+3/4,+z,-x+3/4
-7 +z+3/4,-x+1/2,+y+1/4
-8 +y+1/4,+z+3/4,-x+1/2
-9 -y+1/2,+z+3/4,+x+1/4
-10 +x+1/4,-y+1/2,+z+3/4
-11 +z+3/4,+x+1/4,-y+1/2
-12 -x+1/2,+y+1/4,+z+3/4
-13 -y,-x,-z
-14 -z,-y,-x
-15 -x,-z,-y
-16 -y+3/4,-x+3/4,+z
-17 +z,-y+3/4,-x+3/4
-18 -x+3/4,+z,-y+3/4
-19 +z+3/4,-y+1/2,+x+1/4
-20 +x+1/4,+z+3/4,-y+1/2
-21 -x+1/2,+z+3/4,+y+1/4
-22 +y+1/4,-x+1/2,+z+3/4
-23 +z+3/4,+y+1/4,-x+1/2
-24 -y+1/2,+x+1/4,+z+3/4
101 +x,+y+1/2,+z+1/2
102 +z,+x+1/2,+y+1/2
103 +y,+z+1/2,+x+1/2
104 +x+1/4,+y+3/4,-z+1/2
105 -z,+x+3/4,+y+3/4
106 +y+1/4,-z+1/2,+x+3/4
107 -z+1/4,+x,-y+1/4
108 -y+3/4,-z+3/4,+x
109 +y+1/2,-z+3/4,-x+1/4
110 -x+3/4,+y,-z+3/4
111 -z+1/4,-x+1/4,+y
112 +x+1/2,-y+1/4,-z+3/4
113 +y,+x+1/2,+z+1/2
114 +z,+y+1/2,+x+1/2
115 +x,+z+1/2,+y+1/2
116 +y+1/4,+x+3/4,-z+1/2
117 -z,+y+3/4,+x+3/4
118 +x+1/4,-z+1/2,+y+3/4
119 -z+1/4,+y,-x+1/4
120 -x+3/4,-z+3/4,+y
121 +x+1/2,-z+3/4,-y+1/4
122 -y+3/4,+x,-z+3/4
123 -z+1/4,-y+1/4,+x
124 +y+1/2,-x+1/4,-z+3/4
-101 -x,-y+1/2,-z+1/2
-102 -z,-x+1/2,-y+1/2
-103 -y,-z+1/2,-x+1/2
-104 -x+3/4,-y+1/4,+z+1/2
-105 +z,-x+1/4,-y+1/4
-106 -y+3/4,+z+1/2,-x+1/4
-107 +z+3/4,-x,+y+3/4
-108 +y+1/4,+z+1/4,-x
-109 -y+1/2,+z+1/4,+x+3/4
-110 +x+1/4,-y,+z+1/4
-111 +z+3/4,+x+3/4,-y
-112 -x+1/2,+y+3/4,+z+1/4
-113 -y,-x+1/2,-z+1/2
-114 -z,-y+1/2,-x+1/2
-115 -x,-z+1/2,-y+1/2
-116 -y+3/4,-x+1/4,+z+1/2
-117 +z,-y+1/4,-x+1/4
-118 -x+3/4,+z+1/2,-y+1/4
-119 +z+3/4,-y,+x+3/4
-120 +x+1/4,+z+1/4,-y
-121 -x+1/2,+z+1/4,+y+3/4
-122 +y+1/4,-x,+z+1/4
-123 +z+3/4,+y+3/4,-x
-124 -y+1/2,+x+3/4,+z+1/4
201 +x+1/2,+y,+z+1/2
202 +z+1/2,+x,+y+1/2
203 +y+1/2,+z,+x+1/2
204 +x+3/4,+y+1/4,-z+1/2
205 -z+1/2,+x+1/4,+y+3/4
206 +y+3/4,-z,+x+3/4
207 -z+3/4,+x+1/2,-y+1/4
208 -y+1/4,-z+1/4,+x
209 +y,-z+1/4,-x+1/4
210 -x+1/4,+y+1/2,-z+3/4
211 -z+3/4,-x+3/4,+y
212 +x,-y+3/4,-z+3/4
213 +y+1/2,+x,+z+1/2
214 +z+1/2,+y,+x+1/2
215 +x+1/2,+z,+y+1/2
216 +y+3/4,+x+1/4,-z+1/2
217 -z+1/2,+y+1/4,+x+3/4
218 +x+3/4,-z,+y+3/4
219 -z+3/4,+y+1/2,-x+1/4
220 -x+1/4,-z+1/4,+y
221 +x,-z+1/4,-y+1/4
222 -y+1/4,+x+1/2,-z+3/4
223 -z+3/4,-y+3/4,+x
224 +y,-x+3/4,-z+3/4
-201 -x+1/2,-y,-z+1/2
-202 -z+1/2,-x,-y+1/2
-203 -y+1/2,-z,-x+1/2
-204 -x+1/4,-y+3/4,+z+1/2
-205 +z+1/2,-x+3/4,-y+1/4
-206 -y+1/4,+z,-x+1/4
-207 +z+1/4,-x+1/2,+y+3/4
-208 +y+3/4,+z+3/4,-x
-209 -y,+z+3/4,+x+3/4
-210 +x+3/4,-y+1/2,+z+1/4
-211 +z+1/4,+x+1/4,-y
-212 -x,+y+1/4,+z+1/4
-213 -y+1/2,-x,-z+1/2
-214 -z+1/2,-y,-x+1/2
-215 -x+1/2,-z,-y+1/2
-216 -y+1/4,-x+3/4,+z+1/2
-217 +z+1/2,-y+3/4,-x+1/4
-218 -x+1/4,+z,-y+1/4
-219 +z+1/4,-y+1/2,+x+3/4
-220 +x+3/4,+z+3/4,-y
-221 -x,+z+3/4,+y+3/4
-222 +y+3/4,-x+1/2,+z+1/4
-223 +z+1/4,+y+1/4,-x
-224 -y,+x+1/4,+z+1/4
301 +x+1/2,+y+1/2,+z
302 +z+1/2,+x+1/2,+y
303 +y+1/2,+z+1/2,+x
304 +x+3/4,+y+3/4,-z
305 -z+1/2,+x+3/4,+y+1/4
306 +y+3/4,-z+1/2,+x+1/4
307 -z+3/4,+x,-y+3/4
308 -y+1/4,-z+3/4,+x+1/2
309 +y,-z+3/4,-x+3/4
310 -x+1/4,+y,-z+1/4
311 -z+3/4,-x+1/4,+y+1/2
312 +x,-y+1/4,-z+1/4
313 +y+1/2,+x+1/2,+z
314 +z+1/2,+y+1/2,+x
315 +x+1/2,+z+1/2,+y
316 +y+3/4,+x+3/4,-z
317 -z+1/2,+y+3/4,+x+1/4
318 +x+3/4,-z+1/2,+y+1/4
319 -z+3/4,+y,-x+3/4
320 -x+1/4,-z+3/4,+y+1/2
321 +x,-z+3/4,-y+3/4
322 -y+1/4,+x,-z+1/4
323 -z+3/4,-y+1/4,+x+1/2
324 +y,-x+1/4,-z+1/4
-301 -x+1/2,-y+1/2,-z
-302 -z+1/2,-x+1/2,-y
-303 -y+1/2,-z+1/2,-x
-304 -x+1/4,-y+1/4,+z
-305 +z+1/2,-x+1/4,-y+3/4
-306 -y+1/4,+z+1/2,-x+3/4
-307 +z+1/4,-x,+y+1/4
-308 +y+3/4,+z+1/4,-x+1/2
-309 -y,+z+1/4,+x+1/4
-310 +x+3/4,-y,+z+3/4
-311 +z+1/4,+x+3/4,-y+1/2
-312 -x,+y+3/4,+z+3/4
-313 -y+1/2,-x+1/2,-z
-314 -z+1/2,-y+1/2,-x
-315 -x+1/2,-z+1/2,-y
-316 -y+1/4,-x+1/4,+z
-317 +z+1/2,-y+1/4,-x+3/4
-318 -x+1/4,+z+1/2,-y+3/4
-319 +z+1/4,-y,+x+1/4
-320 +x+3/4,+z+1/4,-y+1/2
-321 -x,+z+1/4,+y+1/4
-322 +y+3/4,-x,+z+3/4
-323 +z+1/4,+y+3/4,-x+1/2
-324 -y,+x+3/4,+z+3/4

loop_
_atom_site_aniso_label
_atom_site_aniso_U_11
_atom_site_aniso_U_12
_atom_site_aniso_U_13
_atom_site_aniso_U_22
_atom_site_aniso_U_23
_atom_site_aniso_U_33
CS1 0.0226(7) 0.0 0.0 0.0226(7) 0.0 0.0226(7)
TE3 0.0102(4) -0.0010(4) -0.0010(4) 0.0102(4) -0.0010(4) 0.0102(4)
O4 0.0240(8) 0.0 0.0 0.0606(8) 0.030(1) 0.0606(8)

loop_
_atom_site_type_symbol
_atom_site_label
_atom_site_fract_x
_atom_site_fract_y
_atom_site_fract_z
_atom_site_occupancy
_atom_site_thermal_displace_type
_atom_site_U_iso_or_equiv
_atom_site_symmetry_multiplicity
Cs CS1 0.375 0.375 0.375 1.0 Uani 0.02263 8
Te TE3 0.0 0.0 0.0 1.0 Uani 0.0102 16
O O4 0.3196(1) 0.125 0.125 0.97(1) Uani 0.04842 48

loop_
_atom_type_symbol
_atom_type_number_in_cell
_atom_type_scat_length_neutron
_atom_type_scat_source
Cs 8.0 0.5420 International_Tables_Vol_C
Te 16.0 0.5680 International_Tables_Vol_C
O 46.56 0.5805 International_Tables_Vol_C

loop_
_geom_angle_atom_site_label_1
_geom_angle_atom_site_label_2
_geom_angle_atom_site_label_3
_geom_angle
_geom_angle_site_symmetry_1
_geom_angle_site_symmetry_3
_geom_angle_publ_flag
O4 TE3 O4 92.84(6) 105_544 117_544 n
CS1 O4 TE3 111.50(4) -8_645 4_555 n
CS1 O4 TE3 111.50(4) -8_645 6_555 n
TE3 O4 TE3 136.99(9) 4_555 6_555 n

loop_
_geom_bond_atom_site_label_1
_geom_bond_atom_site_label_2
_geom_bond_distance
_geom_bond_site_symmetry_2
_geom_bond_publ_flag
TE3 O4 1.9648(6) 105_544 n
TE3 O4 1.9648(6) 111_555 n
TE3 O4 1.9648(6) 117_544 n
TE3 O4 1.9648(6) 119_555 n
TE3 O4 1.9648(6) 218_454 n
TE3 O4 1.9648(6) 220_555 n
